data_2013289
loop_
_publ_author_name
'Wen-Rui Yao'
'Ze-Hua Liu'
'Qian-Feng Zhang'

_publ_section_title
;
 An arene--ruthenium(II) complex containing novel hybrid
 phosphinofluoro ligands
;
_journal_issue 4
_journal_name_full 'Acta Crystallographica Section C'
_journal_page_first m156
_journal_page_last m158
_journal_paper_doi 10.1107/S0108270103005808
_journal_volume 59
_journal_year 2003
_chemical_formula_moiety 'C34 H34 B2 F8 O P2 Ru'
_chemical_formula_sum 'C34 H34 B2 F8 O P2 Ru'
_chemical_formula_weight 795.24
_chemical_name_systematic
;
(\h^6^-p-cymene)[(\h^2^-diphenylphosphino-tetrafluroborate-P,F)
(\h^1^-diphenylphosphinoyl-tetrafluroborate-O)]ruthenium(II)
;
_space_group_IT_number 9
_symmetry_cell_setting monoclinic
_symmetry_space_group_name_Hall 'C -2yc'
_symmetry_space_group_name_H-M 'C 1 c 1'
_atom_sites_solution_hydrogens geom
_atom_sites_solution_primary direct
_atom_sites_solution_secondary difmap
_audit_creation_method SHELXL97
_cell_angle_alpha 90
_cell_angle_beta 112.410(2)
_cell_angle_gamma 90
_cell_formula_units_Z 4
_cell_length_a 17.7179(13)
_cell_length_b 11.2784(8)
_cell_length_c 18.4455(13)
_cell_measurement_reflns_used 3433
_cell_measurement_temperature 294(2)
_cell_measurement_theta_max 25.6
_cell_measurement_theta_min 2.2
_cell_volume 3407.6(4)
_computing_cell_refinement SMART
_computing_data_collection 'SMART (Bruker, 1998)'
_computing_data_reduction 'SAINT-Plus (Bruker, 1998)'
_computing_molecular_graphics 'SHELXTL (Sheldrick, 1997b)'
_computing_publication_material SHELXTL
_computing_structure_refinement 'SHELXL97 (Sheldrick, 1997a)'
_computing_structure_solution 'SHELXS97 (Sheldrick, 1990)'
_diffrn_ambient_temperature 294(2)
_diffrn_measured_fraction_theta_full 1.00
_diffrn_measured_fraction_theta_max 1.00
_diffrn_measurement_device_type 'Bruker SMART APEX CCD diffractometer'
_diffrn_measurement_method '\w scans'
_diffrn_radiation_monochromator graphite
_diffrn_radiation_source 'fine-focus sealed tube'
_diffrn_radiation_type MoK\a
_diffrn_radiation_wavelength 0.71073
_diffrn_reflns_av_R_equivalents 0.0281
_diffrn_reflns_av_sigmaI/netI 0.0519
_diffrn_reflns_limit_h_max 21
_diffrn_reflns_limit_h_min -21
_diffrn_reflns_limit_k_max 13
_diffrn_reflns_limit_k_min -11
_diffrn_reflns_limit_l_max 22
_diffrn_reflns_limit_l_min -22
_diffrn_reflns_number 10808
_diffrn_reflns_theta_full 26.0
_diffrn_reflns_theta_max 26.0
_diffrn_reflns_theta_min 2.2
_diffrn_standards_decay_% negligible
_exptl_absorpt_coefficient_mu 0.626
_exptl_absorpt_correction_T_max 0.401
_exptl_absorpt_correction_T_min 0.294
_exptl_absorpt_correction_type multi-scan
_exptl_absorpt_process_details '(SADABS, Sheldrick, 1996)'
_exptl_crystal_colour orange
_exptl_crystal_density_diffrn 1.550
_exptl_crystal_density_method 'not measured'
_exptl_crystal_description prism
_exptl_crystal_F_000 1608
_exptl_crystal_size_max 0.22
_exptl_crystal_size_mid 0.18
_exptl_crystal_size_min 0.15
_refine_diff_density_max 1.07
_refine_diff_density_min -0.28
_refine_ls_abs_structure_details '(Flack, 1983)'
_refine_ls_abs_structure_Flack 0.03(3)
_refine_ls_extinction_method none
_refine_ls_goodness_of_fit_ref 1.082
_refine_ls_hydrogen_treatment constr
_refine_ls_matrix_type full
_refine_ls_number_parameters 439
_refine_ls_number_reflns 6382
_refine_ls_number_restraints 0
_refine_ls_restrained_S_all 1.082
_refine_ls_R_factor_all 0.0494
_refine_ls_R_factor_gt 0.0434
_refine_ls_shift/su_max <0.001
_refine_ls_shift/su_mean 0.000
_refine_ls_structure_factor_coef Fsqd
_refine_ls_weighting_details 'calc w = 1/[\s^2^(Fo^2^)+(0.0476P)^2^] where P = (Fo^2^+2Fc^2^)/3'
_refine_ls_weighting_scheme calc
_refine_ls_wR_factor_gt 0.0949
_refine_ls_wR_factor_ref 0.0979
_reflns_number_gt 5757
_reflns_number_total 6382
_reflns_threshold_expression I>2\s(I)
_cod_data_source_file gg1160.cif
_cod_data_source_block I
_cod_depositor_comments
;
The following automatic conversions were performed:
'_symmetry_cell_setting' value 'Monoclinic' changed to 'monoclinic'
according to '/home/saulius/struct/CIF-dictionaries/cif_core.dic'
dictionary named 'cif_core.dic' version 2.4.1 from 2010-06-29.

Automatic conversion script
Id: cif_fix_enum 1527 2010-12-29 10:47:43Z saulius 

The following automatic conversions were performed:

'_symmetry_cell_setting' value 'Monoclinic' changed to 'monoclinic'
according to /home/saulius/struct/CIF-dictionaries/cif_core.dic
dictionary named 'cif_core.dic' version 2.4.1 from 2010-06-29.

Automatic conversion script
Id: cif_fix_values 1715 2011-07-08 13:25:40Z adriana 
;
_cod_original_sg_symbol_H-M 'C c'
_cod_database_code 2013289
_cod_database_fobs_code 2013289

loop_
_symmetry_equiv_pos_as_xyz
'x, y, z'
'x, -y, z+1/2'
'x+1/2, y+1/2, z'
'x+1/2, -y+1/2, z+1/2'

loop_
_atom_site_label
_atom_site_fract_x
_atom_site_fract_y
_atom_site_fract_z
_atom_site_U_iso_or_equiv
_atom_site_adp_type
_atom_site_calc_flag
_atom_site_refinement_flags
_atom_site_occupancy
_atom_site_disorder_assembly
_atom_site_disorder_group
_atom_site_type_symbol
Ru1 1.008029(14) 0.91034(3) 0.753220(14) 0.03492(10) Uani d . 1 . . Ru
P1 1.03990(9) 1.21096(12) 0.74676(8) 0.0453(3) Uani d . 1 . . P
P2 0.90917(9) 0.89087(13) 0.62816(9) 0.0363(3) Uani d . 1 . . P
O1 1.0010(3) 1.0930(3) 0.7276(2) 0.0544(10) Uani d . 1 . . O
F1 1.1286(2) 1.2119(4) 0.8090(2) 0.0808(11) Uani d . 1 . . F
F2 1.1932(2) 1.0854(3) 0.7499(2) 0.0778(11) Uani d . 1 . . F
F3 1.2367(3) 1.0962(4) 0.8809(3) 0.0987(17) Uani d . 1 . . F
F4 1.2568(3) 1.2490(4) 0.8124(3) 0.1009(14) Uani d . 1 . . F
F5 0.9556(2) 0.8941(3) 0.5700(2) 0.0667(9) Uani d . 1 . . F
F6 1.0804(2) 0.9114(3) 0.6835(3) 0.0681(12) Uani d . 1 . . F
F7 1.0638(3) 0.7633(4) 0.5913(3) 0.0968(14) Uani d . 1 . . F
F8 1.0751(3) 0.9530(5) 0.5575(2) 0.0968(15) Uani d . 1 . . F
B1 1.2064(4) 1.1590(7) 0.8140(4) 0.0581(17) Uani d . 1 . . B
B2 1.0458(4) 0.8819(7) 0.6006(4) 0.0567(17) Uani d . 1 . . B
C1 0.9074(5) 0.9995(7) 0.8661(4) 0.083(2) Uani d . 1 . . C
H1A 0.9158 0.9962 0.9206 0.124 Uiso calc R 1 . . H
H1B 0.8526 0.9753 0.8349 0.124 Uiso calc R 1 . . H
H1C 0.9158 1.0792 0.8525 0.124 Uiso calc R 1 . . H
C2 0.9665(4) 0.9181(6) 0.8507(4) 0.061(2) Uani d . 1 . . C
C3 0.9393(4) 0.8108(5) 0.8073(3) 0.0550(14) Uani d . 1 . . C
H3 0.8841 0.7914 0.7879 0.066 Uiso calc R 1 . . H
C4 0.9947(4) 0.7350(5) 0.7937(3) 0.0527(14) Uani d . 1 . . C
H4 0.9759 0.6656 0.7653 0.063 Uiso calc R 1 . . H
C5 1.0784(4) 0.7615(5) 0.8221(3) 0.0505(13) Uani d . 1 . . C
C6 1.1059(4) 0.8638(6) 0.8694(4) 0.0527(16) Uani d . 1 . . C
H6 1.1615 0.8798 0.8922 0.063 Uiso calc R 1 . . H
C7 1.0520(4) 0.9390(5) 0.8818(3) 0.0570(15) Uani d . 1 . . C
H7 1.0719 1.0066 0.9118 0.068 Uiso calc R 1 . . H
C8 1.1357(4) 0.6794(6) 0.8043(4) 0.0732(19) Uani d . 1 . . C
H8 1.1116 0.6581 0.7486 0.088 Uiso calc R 1 . . H
C9 1.1451(7) 0.5656(7) 0.8535(7) 0.130(4) Uani d . 1 . . C
H9A 1.1851 0.5785 0.9054 0.196 Uiso calc R 1 . . H
H9B 1.1625 0.5015 0.8292 0.196 Uiso calc R 1 . . H
H9C 1.0937 0.5460 0.8565 0.196 Uiso calc R 1 . . H
C10 1.2201(6) 0.7326(9) 0.8217(7) 0.122(4) Uani d . 1 . . C
H10A 1.2146 0.8049 0.7927 0.184 Uiso calc R 1 . . H
H10B 1.2527 0.6774 0.8066 0.184 Uiso calc R 1 . . H
H10C 1.2460 0.7490 0.8768 0.184 Uiso calc R 1 . . H
C11 0.9849(3) 1.3030(5) 0.7890(3) 0.0514(14) Uani d . 1 . . C
C12 0.9190(4) 1.3693(6) 0.7414(4) 0.0675(17) Uani d . 1 . . C
H12 0.9049 1.3709 0.6874 0.081 Uiso calc R 1 . . H
C13 0.8738(5) 1.4338(7) 0.7752(5) 0.086(2) Uani d . 1 . . C
H13 0.8299 1.4799 0.7441 0.103 Uiso calc R 1 . . H
C14 0.8942(6) 1.4291(8) 0.8536(5) 0.088(2) Uani d . 1 . . C
H14 0.8632 1.4714 0.8757 0.106 Uiso calc R 1 . . H
C15 0.9581(6) 1.3647(8) 0.9004(5) 0.086(2) Uani d . 1 . . C
H15 0.9706 1.3616 0.9541 0.103 Uiso calc R 1 . . H
C16 1.0046(5) 1.3041(6) 0.8684(4) 0.069(2) Uani d . 1 . . C
H16 1.0504 1.2628 0.9011 0.082 Uiso calc R 1 . . H
C17 1.0381(4) 1.2780(5) 0.6577(4) 0.0501(15) Uani d . 1 . . C
C18 0.9862(6) 1.2374(7) 0.5867(4) 0.095(3) Uani d . 1 . . C
H18 0.9534 1.1721 0.5849 0.114 Uiso calc R 1 . . H
C19 0.9808(9) 1.2895(9) 0.5182(5) 0.133(5) Uani d . 1 . . C
H19 0.9417 1.2645 0.4707 0.160 Uiso calc R 1 . . H
C20 1.0315(10) 1.3751(12) 0.5202(7) 0.131(5) Uani d . 1 . . C
H20 1.0335 1.4022 0.4734 0.157 Uiso calc R 1 . . H
C21 1.0812(7) 1.4258(11) 0.5887(9) 0.137(5) Uani d . 1 . . C
H21 1.1108 1.4940 0.5889 0.164 Uiso calc R 1 . . H
C22 1.0865(6) 1.3720(8) 0.6589(6) 0.103(3) Uani d . 1 . . C
H22 1.1233 1.4007 0.7065 0.124 Uiso calc R 1 . . H
C23 0.8352(3) 1.0094(4) 0.5970(3) 0.0417(11) Uani d . 1 . . C
C24 0.8079(4) 1.0628(7) 0.6481(4) 0.069(2) Uani d . 1 . . C
H24 0.8263 1.0375 0.7000 0.083 Uiso calc R 1 . . H
C25 0.7511(5) 1.1574(7) 0.6223(5) 0.082(2) Uani d . 1 . . C
H25 0.7328 1.1950 0.6574 0.099 Uiso calc R 1 . . H
C26 0.7240(4) 1.1925(6) 0.5474(5) 0.075(2) Uani d . 1 . . C
H26 0.6867 1.2545 0.5307 0.090 Uiso calc R 1 . . H
C27 0.7498(5) 1.1401(7) 0.4969(4) 0.081(2) Uani d . 1 . . C
H27 0.7308 1.1661 0.4452 0.097 Uiso calc R 1 . . H
C28 0.8054(4) 1.0455(6) 0.5206(4) 0.0682(17) Uani d . 1 . . C
H28 0.8219 1.0076 0.4843 0.082 Uiso calc R 1 . . H
C29 0.8497(3) 0.7549(4) 0.6028(3) 0.0387(10) Uani d . 1 . . C
C30 0.7750(4) 0.7450(6) 0.6097(4) 0.0586(15) Uani d . 1 . . C
H30 0.7545 0.8094 0.6277 0.070 Uiso calc R 1 . . H
C31 0.7306(4) 0.6421(7) 0.5904(4) 0.0743(19) Uani d . 1 . . C
H31 0.6811 0.6361 0.5966 0.089 Uiso calc R 1 . . H
C32 0.7595(5) 0.5500(6) 0.5625(4) 0.0723(19) Uani d . 1 . . C
H32 0.7284 0.4813 0.5473 0.087 Uiso calc R 1 . . H
C33 0.8338(5) 0.5557(6) 0.5563(4) 0.076(2) Uani d . 1 . . C
H33 0.8536 0.4906 0.5381 0.092 Uiso calc R 1 . . H
C34 0.8791(4) 0.6581(5) 0.5770(3) 0.0627(16) Uani d . 1 . . C
H34 0.9301 0.6617 0.5735 0.075 Uiso calc R 1 . . H

loop_
_atom_site_aniso_label
_atom_site_aniso_U_11
_atom_site_aniso_U_22
_atom_site_aniso_U_33
_atom_site_aniso_U_12
_atom_site_aniso_U_13
_atom_site_aniso_U_23
Ru1 0.03313(17) 0.03417(17) 0.03948(18) -0.0038(2) 0.01610(13) -0.0002(2)
P1 0.0444(7) 0.0391(7) 0.0533(8) -0.0020(6) 0.0198(6) -0.0037(6)
P2 0.0338(8) 0.0366(7) 0.0403(8) -0.0036(6) 0.0161(6) -0.0012(6)
O1 0.059(2) 0.0356(18) 0.064(3) -0.0019(17) 0.019(2) 0.0023(15)
F1 0.062(2) 0.087(3) 0.090(3) 0.0006(19) 0.024(2) -0.019(2)
F2 0.056(2) 0.095(3) 0.092(3) -0.0144(19) 0.039(2) -0.036(2)
F3 0.089(4) 0.105(4) 0.090(4) 0.030(3) 0.021(3) 0.017(3)
F4 0.072(3) 0.093(3) 0.153(4) -0.040(2) 0.060(3) -0.034(3)
F5 0.057(2) 0.077(2) 0.069(2) -0.0075(17) 0.0288(18) -0.0010(18)
F6 0.049(2) 0.082(3) 0.080(3) -0.0043(17) 0.031(2) -0.0038(19)
F7 0.066(2) 0.094(3) 0.128(4) 0.012(2) 0.035(2) -0.048(3)
F8 0.074(3) 0.160(4) 0.067(2) -0.047(3) 0.038(2) 0.006(2)
B1 0.039(4) 0.066(5) 0.070(5) -0.007(3) 0.023(3) -0.014(4)
B2 0.043(4) 0.079(5) 0.056(4) -0.010(3) 0.027(3) -0.006(3)
C1 0.081(5) 0.113(6) 0.072(4) 0.025(4) 0.048(4) 0.004(4)
C2 0.062(5) 0.083(5) 0.051(4) 0.008(3) 0.035(4) 0.012(3)
C3 0.050(3) 0.064(4) 0.056(3) -0.011(3) 0.027(3) 0.018(3)
C4 0.064(4) 0.045(3) 0.047(3) -0.008(3) 0.019(3) 0.010(2)
C5 0.055(3) 0.044(3) 0.049(3) 0.003(2) 0.016(3) 0.007(2)
C6 0.045(4) 0.062(4) 0.045(3) -0.004(3) 0.011(3) -0.001(3)
C7 0.073(4) 0.061(4) 0.035(3) -0.015(3) 0.017(3) 0.001(2)
C8 0.073(5) 0.069(4) 0.070(4) 0.023(3) 0.019(4) 0.009(3)
C9 0.152(10) 0.070(6) 0.160(10) 0.044(6) 0.048(8) 0.025(6)
C10 0.092(7) 0.115(8) 0.178(10) 0.042(6) 0.071(7) 0.021(7)
C11 0.044(3) 0.040(3) 0.066(4) -0.004(2) 0.017(3) -0.009(2)
C12 0.066(4) 0.074(4) 0.065(4) 0.018(3) 0.028(3) 0.002(3)
C13 0.064(5) 0.091(6) 0.101(6) 0.026(4) 0.029(4) -0.009(4)
C14 0.086(6) 0.100(6) 0.093(6) 0.003(5) 0.050(5) -0.029(5)
C15 0.102(7) 0.096(6) 0.068(5) 0.009(5) 0.042(5) -0.012(4)
C16 0.067(5) 0.077(5) 0.060(4) 0.006(4) 0.022(4) -0.010(4)
C17 0.057(4) 0.039(3) 0.066(4) 0.007(3) 0.036(3) 0.002(3)
C18 0.158(8) 0.070(5) 0.056(4) -0.023(5) 0.040(5) -0.003(3)
C19 0.245(15) 0.074(6) 0.085(6) -0.015(7) 0.068(8) -0.006(5)
C20 0.182(13) 0.131(11) 0.122(9) 0.045(9) 0.106(10) 0.051(8)
C21 0.103(8) 0.126(9) 0.198(13) -0.009(6) 0.074(9) 0.090(10)
C22 0.087(6) 0.099(6) 0.114(7) -0.030(5) 0.028(5) 0.043(5)
C23 0.033(3) 0.036(3) 0.053(3) -0.0016(19) 0.012(2) -0.001(2)
C24 0.065(5) 0.081(5) 0.062(4) 0.030(4) 0.025(4) 0.003(3)
C25 0.069(5) 0.085(5) 0.085(5) 0.033(4) 0.019(4) -0.020(4)
C26 0.056(4) 0.054(4) 0.096(5) 0.014(3) 0.007(4) -0.005(4)
C27 0.088(5) 0.080(5) 0.064(4) 0.016(4) 0.017(4) 0.027(4)
C28 0.073(5) 0.075(4) 0.056(4) 0.019(4) 0.023(3) 0.008(3)
C29 0.039(3) 0.037(2) 0.039(2) -0.0073(19) 0.012(2) -0.005(2)
C30 0.054(3) 0.062(4) 0.067(4) -0.023(3) 0.031(3) -0.008(3)
C31 0.059(4) 0.083(5) 0.076(4) -0.030(4) 0.020(3) 0.001(4)
C32 0.077(5) 0.054(4) 0.070(4) -0.026(3) 0.010(4) 0.000(3)
C33 0.095(6) 0.051(4) 0.080(5) -0.012(4) 0.031(4) -0.021(3)
C34 0.059(4) 0.064(4) 0.072(4) -0.013(3) 0.032(3) -0.013(3)

loop_
_atom_type_symbol
_atom_type_description
_atom_type_scat_dispersion_real
_atom_type_scat_dispersion_imag
_atom_type_scat_source
C C 0.0033 0.0016 'International Tables Vol C Tables 4.2.6.8 and 6.1.1.4'
H H 0.0000 0.0000 'International Tables Vol C Tables 4.2.6.8 and 6.1.1.4'
O O 0.0106 0.0060 'International Tables Vol C Tables 4.2.6.8 and 6.1.1.4'
P P 0.1023 0.0942 'International Tables Vol C Tables 4.2.6.8 and 6.1.1.4'
Ru Ru -1.2594 0.8363 'International Tables Vol C Tables 4.2.6.8 and 6.1.1.4'
B B 0.0013 0.0007 'International Tables Vol C Tables 4.2.6.8 and 6.1.1.4'
F F 0.0171 0.0103 'International Tables Vol C Tables 4.2.6.8 and 6.1.1.4'

loop_
_geom_angle_atom_site_label_1
_geom_angle_atom_site_label_2
_geom_angle_atom_site_label_3
_geom_angle
_geom_angle_publ_flag
O1 Ru1 F6 81.78(15) yes
O1 Ru1 C4 165.64(19) yes
F6 Ru1 C4 112.55(18) yes
O1 Ru1 C3 128.1(2) yes
F6 Ru1 C3 148.8(2) yes
C4 Ru1 C3 37.7(2) ?
O1 Ru1 C5 148.56(19) yes
F6 Ru1 C5 90.82(19) yes
C4 Ru1 C5 37.7(2) ?
C3 Ru1 C5 68.2(2) ?
O1 Ru1 C2 97.8(2) yes
F6 Ru1 C2 164.1(2) yes
C4 Ru1 C2 68.7(2) ?
C3 Ru1 C2 38.4(2) ?
C5 Ru1 C2 81.3(2) ?
O1 Ru1 C7 93.68(18) yes
F6 Ru1 C7 126.6(2) yes
C4 Ru1 C7 78.7(2) ?
C3 Ru1 C7 67.2(2) ?
C5 Ru1 C7 66.4(2) ?
C2 Ru1 C7 37.5(3) ?
O1 Ru1 C6 113.6(2) yes
F6 Ru1 C6 98.8(2) yes
C4 Ru1 C6 66.6(2) ?
C3 Ru1 C6 78.7(2) ?
C5 Ru1 C6 37.2(2) ?
C2 Ru1 C6 66.7(3) ?
C7 Ru1 C6 35.5(2) ?
O1 Ru1 P2 84.93(11) yes
F6 Ru1 P2 78.48(12) yes
C4 Ru1 P2 96.71(16) yes
C3 Ru1 P2 93.74(16) yes
C5 Ru1 P2 123.63(15) yes
C2 Ru1 P2 117.3(2) yes
C7 Ru1 P2 154.51(18) yes
C6 Ru1 P2 160.86(18) yes
O1 P1 F1 115.5(2) yes
O1 P1 C11 110.1(3) yes
F1 P1 C11 103.9(2) yes
O1 P1 C17 108.4(3) yes
F1 P1 C17 109.4(3) yes
C11 P1 C17 109.3(3) ?
F5 P2 C23 105.6(2) ?
F5 P2 C29 104.2(2) ?
C23 P2 C29 105.3(2) ?
F5 P2 Ru1 106.39(16) yes
C23 P2 Ru1 115.38(17) yes
C29 P2 Ru1 118.74(17) yes
P1 O1 Ru1 147.6(3) yes
B1 F1 P1 134.7(4) yes
B2 F5 P2 120.2(4) yes
B2 F6 Ru1 121.5(3) yes
F3 B1 F4 112.2(6) yes
F3 B1 F2 110.2(6) yes
F4 B1 F2 109.1(6) yes
F3 B1 F1 107.9(6) yes
F4 B1 F1 107.6(6) yes
F2 B1 F1 109.8(5) yes
F8 B2 F7 109.5(6) yes
F8 B2 F6 112.2(5) yes
F7 B2 F6 108.9(6) yes
F8 B2 F5 108.5(5) yes
F7 B2 F5 107.7(5) yes
F6 B2 F5 109.9(5) yes
C2 C1 H1A 109.5 ?
C2 C1 H1B 109.5 ?
H1A C1 H1B 109.5 ?
C2 C1 H1C 109.5 ?
H1A C1 H1C 109.5 ?
H1B C1 H1C 109.5 ?
C7 C2 C3 116.5(6) ?
C7 C2 C1 122.5(7) ?
C3 C2 C1 120.9(7) ?
C7 C2 Ru1 72.4(4) ?
C3 C2 Ru1 69.7(3) ?
C1 C2 Ru1 131.1(5) ?
C4 C3 C2 120.6(6) ?
C4 C3 Ru1 71.1(3) ?
C2 C3 Ru1 71.9(3) ?
C4 C3 H3 119.7 ?
C2 C3 H3 119.7 ?
Ru1 C3 H3 129.8 ?
C3 C4 C5 121.2(5) ?
C3 C4 Ru1 71.2(3) ?
C5 C4 Ru1 72.2(3) ?
C3 C4 H4 119.4 ?
C5 C4 H4 119.4 ?
Ru1 C4 H4 129.7 ?
C4 C5 C6 118.1(6) ?
C4 C5 C8 119.6(5) ?
C6 C5 C8 122.3(6) ?
C4 C5 Ru1 70.1(3) ?
C6 C5 Ru1 73.6(4) ?
C8 C5 Ru1 129.0(4) ?
C7 C6 C5 120.8(6) ?
C7 C6 Ru1 71.3(4) ?
C5 C6 Ru1 69.1(3) ?
C7 C6 H6 119.6 ?
C5 C6 H6 119.6 ?
Ru1 C6 H6 133.3 ?
C6 C7 C2 122.6(6) ?
C6 C7 Ru1 73.3(4) ?
C2 C7 Ru1 70.1(3) ?
C6 C7 H7 118.7 ?
C2 C7 H7 118.7 ?
Ru1 C7 H7 130.9 ?
C5 C8 C10 113.7(6) ?
C5 C8 C9 108.3(7) ?
C10 C8 C9 109.0(7) ?
C5 C8 H8A 108.6 ?
C10 C8 H8A 108.6 ?
C9 C8 H8A 108.6 ?
C8 C9 H9A 109.5 ?
C8 C9 H9B 109.5 ?
H9A C9 H9B 109.5 ?
C8 C9 H9C 109.5 ?
H9A C9 H9C 109.5 ?
H9B C9 H9C 109.5 ?
C8 C10 H10A 109.5 ?
C8 C10 H10B 109.5 ?
H10A C10 H10B 109.5 ?
C8 C10 H10C 109.5 ?
H10A C10 H10C 109.5 ?
H10B C10 H10C 109.5 ?
C16 C11 C12 118.8(6) ?
C16 C11 P1 120.7(5) ?
C12 C11 P1 120.4(5) ?
C11 C12 C13 119.3(6) ?
C11 C12 H12 120.4 ?
C13 C12 H12 120.4 ?
C14 C13 C12 119.6(7) ?
C14 C13 H13 120.2 ?
C12 C13 H13 120.2 ?
C15 C14 C13 121.6(8) ?
C15 C14 H14 119.2 ?
C13 C14 H14 119.2 ?
C14 C15 C16 119.5(7) ?
C14 C15 H15 120.2 ?
C16 C15 H15 120.2 ?
C11 C16 C15 121.1(7) ?
C11 C16 H16 119.5 ?
C15 C16 H16 119.5 ?
C22 C17 C18 118.0(7) ?
C22 C17 P1 121.5(6) ?
C18 C17 P1 120.5(5) ?
C17 C18 C19 121.9(8) ?
C17 C18 H18 119.0 ?
C19 C18 H18 119.0 ?
C20 C19 C18 119.1(11) ?
C20 C19 H19 120.4 ?
C18 C19 H19 120.4 ?
C19 C20 C21 122.1(10) ?
C19 C20 H20 119.0 ?
C21 C20 H20 119.0 ?
C20 C21 C22 117.9(10) ?
C20 C21 H21 121.0 ?
C22 C21 H21 121.0 ?
C17 C22 C21 120.2(10) ?
C17 C22 H22 119.9 ?
C21 C22 H22 119.9 ?
C24 C23 C28 119.1(5) ?
C24 C23 P2 121.1(5) ?
C28 C23 P2 119.8(4) ?
C23 C24 C25 119.8(7) ?
C23 C24 H24 120.1 ?
C25 C24 H24 120.1 ?
C26 C25 C24 119.9(7) ?
C26 C25 H25 120.1 ?
C24 C25 H25 120.1 ?
C27 C26 C25 120.7(6) ?
C27 C26 H26 119.6 ?
C25 C26 H26 119.6 ?
C26 C27 C28 120.7(6) ?
C26 C27 H27 119.7 ?
C28 C27 H27 119.7 ?
C23 C28 C27 119.8(6) ?
C23 C28 H28 120.1 ?
C27 C28 H28 120.1 ?
C34 C29 C30 118.1(5) ?
C34 C29 P2 120.1(4) ?
C30 C29 P2 121.7(4) ?
C31 C30 C29 121.4(6) ?
C31 C30 H30 119.3 ?
C29 C30 H30 119.3 ?
C32 C31 C30 119.3(7) ?
C32 C31 H31 120.4 ?
C30 C31 H31 120.4 ?
C31 C32 C33 121.1(6) ?
C31 C32 H32 119.5 ?
C33 C32 H32 119.5 ?
C32 C33 C34 119.7(7) ?
C32 C33 H33 120.1 ?
C34 C33 H33 120.1 ?
C29 C34 C33 120.4(6) ?
C29 C34 H34 119.8 ?
C33 C34 H34 119.8 ?

loop_
_geom_bond_atom_site_label_1
_geom_bond_atom_site_label_2
_geom_bond_site_symmetry_2
_geom_bond_distance
_geom_bond_publ_flag
Ru1 O1 . 2.107(3) yes
Ru1 F6 . 2.135(4) yes
Ru1 C4 . 2.159(5) yes
Ru1 C3 . 2.159(5) yes
Ru1 C5 . 2.186(5) yes
Ru1 C2 . 2.189(6) yes
Ru1 C7 . 2.220(5) yes
Ru1 C6 . 2.245(6) yes
Ru1 P2 . 2.3145(15) yes
P1 O1 . 1.478(4) yes
P1 F1 . 1.554(4) yes
P1 C11 . 1.792(6) ?
P1 C17 . 1.797(6) ?
P2 F5 . 1.581(4) yes
P2 C23 . 1.806(5) ?
P2 C29 . 1.817(5) ?
F1 B1 . 1.472(8) yes
F2 B1 . 1.389(8) yes
F3 B1 . 1.345(9) yes
F4 B1 . 1.360(8) yes
F5 B2 . 1.485(8) yes
F6 B2 . 1.452(8) yes
F7 B2 . 1.401(8) yes
F8 B2 . 1.364(8) yes
C1 C2 . 1.500(9) ?
C1 H1A . 0.9600 ?
C1 H1B . 0.9600 ?
C1 H1C . 0.9600 ?
C2 C7 . 1.419(10) ?
C2 C3 . 1.430(9) ?
C3 C4 . 1.395(8) ?
C3 H3 . 0.9300 ?
C4 C5 . 1.403(8) ?
C4 H4 . 0.9300 ?
C5 C6 . 1.416(9) ?
C5 C8 . 1.501(9) ?
C6 C7 . 1.360(9) ?
C6 H6 . 0.9300 ?
C7 H7 . 0.9300 ?
C8 C10 . 1.526(12) ?
C8 C9 . 1.544(11) ?
C8 H8A . 0.9800 ?
C9 H9A . 0.9600 ?
C9 H9B . 0.9600 ?
C9 H9C . 0.9600 ?
C10 H10A . 0.9600 ?
C10 H10B . 0.9600 ?
C10 H10C . 0.9600 ?
C11 C16 . 1.370(9) ?
C11 C12 . 1.383(8) ?
C12 C13 . 1.392(10) ?
C12 H12 . 0.9300 ?
C13 C14 . 1.350(11) ?
C13 H13 . 0.9300 ?
C14 C15 . 1.345(12) ?
C14 H14 . 0.9300 ?
C15 C16 . 1.366(10) ?
C15 H15 . 0.9300 ?
C16 H16 . 0.9300 ?
C17 C22 . 1.359(10) ?
C17 C18 . 1.361(9) ?
C18 C19 . 1.364(11) ?
C18 H18 . 0.9300 ?
C19 C20 . 1.309(17) ?
C19 H19 . 0.9300 ?
C20 C21 . 1.360(17) ?
C20 H20 . 0.9300 ?
C21 C22 . 1.400(14) ?
C21 H21 . 0.9300 ?
C22 H22 . 0.9300 ?
C23 C24 . 1.354(9) ?
C23 C28 . 1.365(7) ?
C24 C25 . 1.418(9) ?
C24 H24 . 0.9300 ?
C25 C26 . 1.339(10) ?
C25 H25 . 0.9300 ?
C26 C27 . 1.323(10) ?
C26 H26 . 0.9300 ?
C27 C28 . 1.405(9) ?
C27 H27 . 0.9300 ?
C28 H28 . 0.9300 ?
C29 C34 . 1.371(8) ?
C29 C30 . 1.381(7) ?
C30 C31 . 1.370(8) ?
C30 H30 . 0.9300 ?
C31 C32 . 1.343(10) ?
C31 H31 . 0.9300 ?
C32 C33 . 1.365(11) ?
C32 H32 . 0.9300 ?
C33 C34 . 1.375(9) ?
C33 H33 . 0.9300 ?
C34 H34 . 0.9300 ?
